data_4336849
loop_
_publ_author_name
'Niko Fischer'
'Manuel Joas'
'Thomas M. Klap\"otke'
'J\"org Stierstorfer'

_publ_contact_author_address
;
Department Chemie
Ludwig-Maximilians Universit\"at
Butenandtstra\&se 5-13 (Haus D)
D-81377 M\"unchen
Bundesrepublik Deutschland
;
_publ_contact_author_email tmk@cup.uni-muenchen.de
_publ_contact_author_fax '+49 89 2180 77492'
_publ_contact_author_name 'Thomas M. Klapo\"tke'
_publ_contact_author_phone '+49 89 2180 77491'
_publ_section_title
;
 Transition Metal Complexes of 3-Amino-1-nitroguanidine as Laser Ignitible
 Primary Explosives: Structures and Properties
;
_journal_name_full 'Inorganic Chemistry'
_journal_page_first 13791
_journal_page_last 13802
_journal_paper_doi 10.1021/ic402038x
_journal_volume 52
_journal_year 2013
_chemical_formula_moiety '     C2 H10 Cl2 Cu N10 O12, 2(H2 O)'
_chemical_formula_sum 'C2 H14 Cl2 Cu N10 O14'
_chemical_formula_weight 536.67
_chemical_name_common Cu(ANG)2(ClO4)2(H2O)2
_chemical_name_systematic 'Bis(3-amino-1-nitroguanidine)copper(II) perchlorate dihydrate'
_space_group_IT_number 2
_symmetry_cell_setting triclinic
_symmetry_Int_Tables_number 2
_symmetry_space_group_name_Hall '-P 1'
_symmetry_space_group_name_H-M 'P -1'
_atom_sites_solution_hydrogens difmap
_atom_sites_solution_primary direct
_atom_sites_solution_secondary difmap
_audit_author_name 'Joerg Stierstorfer'
_audit_creation_date
;
'Thu Feb 03 14:57:09 2011'
;
_audit_creation_method
;
CrysAlisPro, Oxford Diffraction Ltd.,
Version 1.171.35.11 (release 16-05-2011 CrysAlis171 .NET)
(compiled May 16 2011,17:55:39)
;
_audit_update_record 29.08.2012
_cell_angle_alpha 72.087(7)
_cell_angle_beta 74.101(7)
_cell_angle_gamma 77.206(7)
_cell_formula_units_Z 1
_cell_length_a 7.5926(6)
_cell_length_b 7.7551(6)
_cell_length_c 7.8619(6)
_cell_measurement_reflns_used 2049
_cell_measurement_temperature 173(2)
_cell_measurement_theta_max 32.2936
_cell_measurement_theta_min 4.2459
_cell_volume 418.84(6)
_computing_cell_refinement
;
CrysAlisPro, Agilent Technologies,
Version 1.171.35.11 (release 16-05-2011 CrysAlis171 .NET)
(compiled May 16 2011,17:55:39)
;
_computing_data_collection
;
CrysAlisPro, Agilent Technologies,
Version 1.171.35.11 (release 16-05-2011 CrysAlis171 .NET)
(compiled May 16 2011,17:55:39)
;
_computing_data_reduction
;
CrysAlisPro, Agilent Technologies,
Version 1.171.35.11 (release 16-05-2011 CrysAlis171 .NET)
(compiled May 16 2011,17:55:39)
;
_computing_molecular_graphics
;
'ORTEP (M. N. Burnett, C. K. Johnson, ORTEP-III: Oak Ridge Thermal Ellipsoid
;
_computing_publication_material 'PLATON (A. L. Spek, Acta Crystallogr, Sect. A, 1990, 46, C34, 1995 version).'
_computing_structure_refinement 'SHELXL-97 (Sheldrick, 1997)'
_computing_structure_solution SIR-92
_diffrn_ambient_temperature 173
_diffrn_detector_area_resol_mean 15.9809
_diffrn_measured_fraction_theta_full 0.996
_diffrn_measured_fraction_theta_max 0.996
_diffrn_measurement_device 'CCD camera on \k-goniostat'
_diffrn_measurement_device_type 'Xcalibur, Sapphire3'
_diffrn_measurement_method '\w scans'
_diffrn_orient_matrix_UB_11 -0.0622685332
_diffrn_orient_matrix_UB_12 0.0355989763
_diffrn_orient_matrix_UB_13 -0.0595027920
_diffrn_orient_matrix_UB_21 -0.0734369414
_diffrn_orient_matrix_UB_22 -0.0329891419
_diffrn_orient_matrix_UB_23 0.0730612297
_diffrn_orient_matrix_UB_31 -0.0195474667
_diffrn_orient_matrix_UB_32 0.0843481060
_diffrn_orient_matrix_UB_33 0.0241230245
_diffrn_radiation_collimation 0.5
_diffrn_radiation_monochromator graphite
_diffrn_radiation_source 'Enhance (Mo) x-ray Source'
_diffrn_radiation_type 'Mo K\a'
_diffrn_radiation_wavelength 0.71073
_diffrn_reflns_av_R_equivalents 0.0321
_diffrn_reflns_av_sigmaI/netI 0.0451
_diffrn_reflns_limit_h_max 9
_diffrn_reflns_limit_h_min -9
_diffrn_reflns_limit_k_max 9
_diffrn_reflns_limit_k_min -9
_diffrn_reflns_limit_l_max 9
_diffrn_reflns_limit_l_min -9
_diffrn_reflns_number 4252
_diffrn_reflns_theta_full 26.00
_diffrn_reflns_theta_max 26.00
_diffrn_reflns_theta_min 4.26
_diffrn_source_current 40
_diffrn_source_type 'Spellman generator'
_diffrn_source_voltage 50
_exptl_absorpt_coefficient_mu 1.723
_exptl_absorpt_correction_T_max 0.99999
_exptl_absorpt_correction_T_min 0.90816
_exptl_absorpt_correction_type multi-scan
_exptl_absorpt_process_details
;
CrysAlisPro, Agilent Technologies,
Version 1.171.35.11 (release 16-05-2011 CrysAlis171 .NET)
(compiled May 16 2011,17:55:39)
empirical absorption correction using spherical harmonics,
 implemented in SCALE3 ABSPACK scaling algorithm.
;
_exptl_crystal_colour blue
_exptl_crystal_density_diffrn 2.128
_exptl_crystal_description rod
_exptl_crystal_F_000 271
_exptl_crystal_size_max 0.28
_exptl_crystal_size_mid 0.14
_exptl_crystal_size_min 0.10
_refine_diff_density_max 0.459
_refine_diff_density_min -0.433
_refine_diff_density_rms 0.077
_refine_ls_extinction_method none
_refine_ls_goodness_of_fit_ref 0.957
_refine_ls_hydrogen_treatment refall
_refine_ls_matrix_type full
_refine_ls_number_parameters 161
_refine_ls_number_reflns 1648
_refine_ls_number_restraints 0
_refine_ls_restrained_S_all 0.957
_refine_ls_R_factor_all 0.0399
_refine_ls_R_factor_gt 0.0285
_refine_ls_shift/su_max 0.000
_refine_ls_shift/su_mean 0.000
_refine_ls_structure_factor_coef Fsqd
_refine_ls_weighting_details 'calc w=1/[\s^2^(Fo^2^)+(0.0410P)^2^+0.0000P] where P=(Fo^2^+2Fc^2^)/3'
_refine_ls_weighting_scheme calc
_refine_ls_wR_factor_gt 0.0695
_refine_ls_wR_factor_ref 0.0718
_reflns_number_gt 1282
_reflns_number_total 1648
_reflns_threshold_expression >2sigma(I)
_cod_data_source_file ic402038x_si_002_08.cif
_cod_data_source_block gx067
_cod_original_sg_symbol_Hall -P1
_cod_database_code 4336849

loop_
_symmetry_equiv_pos_as_xyz
'x, y, z'
'-x, -y, -z'

loop_
_atom_site_label
_atom_site_type_symbol
_atom_site_fract_x
_atom_site_fract_y
_atom_site_fract_z
_atom_site_U_iso_or_equiv
_atom_site_adp_type
_atom_site_occupancy
_atom_site_symmetry_multiplicity
_atom_site_calc_flag
_atom_site_refinement_flags
Cu1 Cu 0.0000 0.5000 0.5000 0.01453(15) Uani 1 2 d S
Cl1 Cl 0.27252(8) 0.45497(8) 0.80702(8) 0.01725(17) Uani 1 1 d .
O1 O -0.3382(3) 0.7549(3) 0.6698(3) 0.0350(6) Uani 1 1 d .
O2 O -0.2898(3) 1.0252(2) 0.5063(3) 0.0311(5) Uani 1 1 d .
O3 O 0.1813(3) 0.5801(3) 0.6690(3) 0.0282(5) Uani 1 1 d .
O4 O 0.4319(3) 0.3485(3) 0.7216(3) 0.0333(5) Uani 1 1 d .
O5 O 0.1454(3) 0.3354(3) 0.9297(3) 0.0375(6) Uani 1 1 d .
O6 O 0.3259(3) 0.5584(3) 0.9018(3) 0.0372(6) Uani 1 1 d .
N1 N 0.1918(3) 0.5902(3) 0.2799(4) 0.0176(5) Uani 1 1 d .
N2 N 0.1593(3) 0.7822(3) 0.2114(3) 0.0188(5) Uani 1 1 d .
N3 N -0.0089(4) 1.0568(3) 0.2337(4) 0.0268(6) Uani 1 1 d .
N4 N -0.0963(3) 0.7730(3) 0.4405(3) 0.0158(5) Uani 1 1 d .
N5 N -0.2478(3) 0.8577(3) 0.5410(3) 0.0192(5) Uani 1 1 d .
C1 C 0.0134(4) 0.8777(3) 0.2957(4) 0.0163(6) Uani 1 1 d .
O7 O 0.3789(4) 0.9526(4) -0.1058(4) 0.0447(8) Uani 1 1 d .
H1A H 0.296(5) 0.560(4) 0.320(4) 0.027(9) Uiso 1 1 d .
H3A H -0.104(5) 1.123(4) 0.276(5) 0.035(10) Uiso 1 1 d .
H1B H 0.191(4) 0.553(4) 0.193(4) 0.014(8) Uiso 1 1 d .
H3B H 0.057(4) 1.109(4) 0.144(4) 0.015(8) Uiso 1 1 d .
H2 H 0.230(4) 0.835(4) 0.118(4) 0.012(7) Uiso 1 1 d .
H7A H 0.395(5) 1.038(5) -0.143(5) 0.040(14) Uiso 1 1 d .
H7B H 0.451(5) 0.899(5) -0.169(5) 0.045(12) Uiso 1 1 d .

loop_
_atom_site_aniso_label
_atom_site_aniso_U_11
_atom_site_aniso_U_22
_atom_site_aniso_U_33
_atom_site_aniso_U_23
_atom_site_aniso_U_13
_atom_site_aniso_U_12
Cu1 0.0156(3) 0.0107(2) 0.0140(3) -0.00207(18) 0.00065(19) -0.00194(19)
Cl1 0.0160(3) 0.0164(3) 0.0169(4) -0.0018(3) -0.0023(3) -0.0028(3)
O1 0.0322(12) 0.0174(10) 0.0354(13) -0.0016(9) 0.0166(10) -0.0010(9)
O2 0.0323(12) 0.0118(10) 0.0364(13) -0.0041(9) 0.0048(10) 0.0038(9)
O3 0.0379(12) 0.0197(10) 0.0311(12) -0.0033(9) -0.0198(10) -0.0024(9)
O4 0.0209(11) 0.0291(12) 0.0433(14) -0.0129(10) 0.0027(10) 0.0022(9)
O5 0.0329(13) 0.0251(12) 0.0383(14) 0.0036(10) 0.0088(10) -0.0097(10)
O6 0.0414(14) 0.0485(14) 0.0328(13) -0.0195(11) -0.0129(10) -0.0112(12)
N1 0.0201(13) 0.0125(12) 0.0190(13) -0.0046(10) -0.0017(11) -0.0025(10)
N2 0.0190(12) 0.0124(11) 0.0186(13) -0.0007(10) 0.0046(10) -0.0053(10)
N3 0.0242(15) 0.0120(12) 0.0317(16) 0.0029(12) 0.0050(13) -0.0037(12)
N4 0.0161(11) 0.0115(11) 0.0158(11) -0.0031(9) 0.0018(9) -0.0013(9)
N5 0.0188(12) 0.0142(12) 0.0203(13) -0.0046(10) -0.0004(10) 0.0011(10)
C1 0.0174(14) 0.0154(13) 0.0176(14) -0.0037(11) -0.0058(11) -0.0042(11)
O7 0.0564(18) 0.0211(13) 0.0387(16) -0.0126(12) 0.0289(13) -0.0125(13)

loop_
_atom_type_symbol
_atom_type_description
_atom_type_scat_dispersion_real
_atom_type_scat_dispersion_imag
_atom_type_scat_source
C C 0.0033 0.0016 'International Tables Vol C Tables 4.2.6.8 and 6.1.1.4'
Cl Cl 0.1484 0.1585 'International Tables Vol C Tables 4.2.6.8 and 6.1.1.4'
Cu Cu 0.3201 1.2651 'International Tables Vol C Tables 4.2.6.8 and 6.1.1.4'
N N 0.0061 0.0033 'International Tables Vol C Tables 4.2.6.8 and 6.1.1.4'
O O 0.0106 0.0060 'International Tables Vol C Tables 4.2.6.8 and 6.1.1.4'
H H 0.0000 0.0000 'International Tables Vol C Tables 4.2.6.8 and 6.1.1.4'

loop_
_geom_angle_atom_site_label_1
_geom_angle_atom_site_label_2
_geom_angle_atom_site_label_3
_geom_angle
_geom_angle_site_symmetry_1
_geom_angle_site_symmetry_3
N1 Cu1 N1 180.0 2_566 .
N1 Cu1 N4 79.58(9) 2_566 2_566
N1 Cu1 N4 100.42(9) . 2_566
N1 Cu1 N4 100.42(9) 2_566 .
N1 Cu1 N4 79.58(9) . .
N4 Cu1 N4 180.0 2_566 .
N1 Cu1 O3 94.59(10) 2_566 .
N1 Cu1 O3 85.41(10) . .
N4 Cu1 O3 96.56(8) 2_566 .
N4 Cu1 O3 83.44(8) . .
N1 Cu1 O3 85.41(10) 2_566 2_566
N1 Cu1 O3 94.59(10) . 2_566
N4 Cu1 O3 83.44(8) 2_566 2_566
N4 Cu1 O3 96.56(8) . 2_566
O3 Cu1 O3 180.00(8) . 2_566
O6 Cl1 O4 110.43(13) . .
O6 Cl1 O5 111.04(14) . .
O4 Cl1 O5 109.30(13) . .
O6 Cl1 O3 108.56(13) . .
O4 Cl1 O3 109.33(13) . .
O5 Cl1 O3 108.14(13) . .
Cl1 O3 Cu1 126.12(11) . .
N2 N1 Cu1 112.10(16) . .
N2 N1 H1A 108.4(19) . .
Cu1 N1 H1A 104.1(19) . .
N2 N1 H1B 103.0(19) . .
Cu1 N1 H1B 112(2) . .
H1A N1 H1B 117(3) . .
C1 N2 N1 119.3(2) . .
C1 N2 H2 120.4(19) . .
N1 N2 H2 120.3(19) . .
C1 N3 H3A 122(2) . .
C1 N3 H3B 123(2) . .
H3A N3 H3B 115(3) . .
C1 N4 N5 119.0(2) . .
C1 N4 Cu1 114.85(17) . .
N5 N4 Cu1 125.86(16) . .
O1 N5 O2 122.1(2) . .
O1 N5 N4 115.2(2) . .
O2 N5 N4 122.7(2) . .
N3 C1 N2 118.0(3) . .
N3 C1 N4 128.0(3) . .
N2 C1 N4 114.0(2) . .
H7A O7 H7B 104(4) . .

loop_
_geom_bond_atom_site_label_1
_geom_bond_atom_site_label_2
_geom_bond_distance
_geom_bond_site_symmetry_2
Cu1 N1 1.982(2) 2_566
Cu1 N1 1.982(2) .
Cu1 N4 2.032(2) 2_566
Cu1 N4 2.032(2) .
Cu1 O3 2.4364(19) .
Cu1 O3 2.4364(19) 2_566
Cl1 O6 1.428(2) .
Cl1 O4 1.432(2) .
Cl1 O5 1.434(2) .
Cl1 O3 1.437(2) .
O1 N5 1.224(3) .
O2 N5 1.228(3) .
N1 N2 1.409(3) .
N1 H1A 0.89(3) .
N1 H1B 0.82(3) .
N2 C1 1.323(3) .
N2 H2 0.83(3) .
N3 C1 1.311(3) .
N3 H3A 0.84(3) .
N3 H3B 0.80(3) .
N4 C1 1.364(3) .
N4 N5 1.366(3) .
O7 H7A 0.66(4) .
O7 H7B 0.77(4) .

loop_
_geom_hbond_atom_site_label_D
_geom_hbond_atom_site_label_H
_geom_hbond_atom_site_label_A
_geom_hbond_distance_DH
_geom_hbond_distance_HA
_geom_hbond_distance_DA
_geom_hbond_angle_DHA
_geom_hbond_site_symmetry_A
N1 H1A O4 0.89(3) 2.24(3) 2.995(3) 143(3) 2_666
N3 H3A O2 0.84(3) 2.02(3) 2.570(4) 122(3) .
N3 H3A O3 0.84(3) 2.38(3) 3.061(3) 138(3) 2_576
N1 H1B O6 0.82(3) 2.23(3) 2.935(3) 144(3) 1_554
N3 H3B O5 0.80(3) 2.11(3) 2.858(3) 157(3) 1_564
N2 H2 O7 0.83(3) 1.89(3) 2.723(3) 176(3) .
O7 H7A O4 0.66(4) 2.36(4) 3.020(4) 176(5) 1_564
O7 H7B O1 0.77(4) 2.10(4) 2.865(3) 175(4) 1_654

loop_
_geom_torsion_atom_site_label_1
_geom_torsion_atom_site_label_2
_geom_torsion_atom_site_label_3
_geom_torsion_atom_site_label_4
_geom_torsion
_geom_torsion_site_symmetry_1
O6 Cl1 O3 Cu1 -166.60(13) .
O4 Cl1 O3 Cu1 72.87(17) .
O5 Cl1 O3 Cu1 -46.04(18) .
N1 Cu1 O3 Cl1 63.22(16) 2_566
N1 Cu1 O3 Cl1 -116.78(16) .
N4 Cu1 O3 Cl1 -16.80(16) 2_566
N4 Cu1 O3 Cl1 163.20(16) .
N4 Cu1 N1 N2 -178.60(19) 2_566
N4 Cu1 N1 N2 1.40(19) .
O3 Cu1 N1 N2 -82.8(2) .
O3 Cu1 N1 N2 97.2(2) 2_566
Cu1 N1 N2 C1 0.2(3) .
N1 Cu1 N4 C1 177.19(19) 2_566
N1 Cu1 N4 C1 -2.81(19) .
O3 Cu1 N4 C1 83.71(19) .
O3 Cu1 N4 C1 -96.29(19) 2_566
N1 Cu1 N4 N5 3.3(2) 2_566
N1 Cu1 N4 N5 -176.7(2) .
O3 Cu1 N4 N5 -90.2(2) .
O3 Cu1 N4 N5 89.8(2) 2_566
C1 N4 N5 O1 -179.3(2) .
Cu1 N4 N5 O1 -5.6(3) .
C1 N4 N5 O2 0.0(4) .
Cu1 N4 N5 O2 173.67(19) .
N1 N2 C1 N3 177.1(3) .
N1 N2 C1 N4 -2.6(4) .
N5 N4 C1 N3 -1.6(4) .
Cu1 N4 C1 N3 -175.9(2) .
N5 N4 C1 N2 178.0(2) .
Cu1 N4 C1 N2 3.7(3) .
